data_4318332
loop_
_publ_author_name
'Christian Lorber'
'Robert Choukroun'
'Bruno Donnadieu'

_publ_contact_author 'Dr Christian Lorber'
_publ_contact_author_address
;
Laboratoire de Chimie de Coordination
UPR-CNRS 8241
205, route de Narbonne
31077 Toulouse cedex, France
;
_publ_contact_author_email ' lorber@lcc-toulouse.fr'
_publ_section_title
;
 Synthesis and Structure of a Series of New d1-Aryl Imido-Vanadium(IV)
 Complexes Stabilized by N-Donor Ligands
;
_journal_name_full 'Inorganic Chemistry'
_journal_page_first 4217
_journal_page_last 4226
_journal_paper_doi 10.1021/ic020312y
_journal_volume 41
_journal_year 2002
_chemical_formula_sum 'C20 H40 Cl2 N4 V'
_chemical_formula_weight 458.40
_chemical_name_systematic
;
  ?
;
_space_group_IT_number 15
_symmetry_cell_setting monoclinic
_symmetry_space_group_name_Hall '-I 2ya'
_symmetry_space_group_name_H-M 'I 1 2/a 1'
_atom_sites_solution_hydrogens geom
_atom_sites_solution_primary direct
_atom_sites_solution_secondary difmap
_audit_creation_method SHELXL-97
_cell_angle_alpha 90.00
_cell_angle_beta 94.40(3)
_cell_angle_gamma 90.00
_cell_formula_units_Z 8
_cell_length_a 14.431(3)
_cell_length_b 13.298(3)
_cell_length_c 28.605(6)
_cell_measurement_reflns_used 5000
_cell_measurement_temperature 180(2)
_cell_measurement_theta_max 26.05
_cell_measurement_theta_min 2.10
_cell_volume 5473(2)
_computing_cell_refinement 'Stoe IPDS software (Stoe, 1996)'
_computing_data_collection 'Stoe IPDS software (Stoe, 1996)'
_computing_data_reduction 'XRED (Stoe, 1.08, 1996)'
_computing_molecular_graphics 'ORTEP3 for Windows (Farrugia, 1997)'
_computing_publication_material 'SHELXL-97 (Sheldrick, 1997)'
_computing_structure_refinement 'SHELXL-97 (Sheldrick, 1997)'
_computing_structure_solution 'SIR92 (Giacovazzo et al, 1992)'
_diffrn_ambient_temperature 180(2)
_diffrn_measured_fraction_theta_full 0.990
_diffrn_measured_fraction_theta_max 0.990
_diffrn_measurement_device 'Stoe IPDS'
_diffrn_measurement_method \f
_diffrn_radiation_monochromator graphite
_diffrn_radiation_source 'fine-focus sealed tube'
_diffrn_radiation_type MoK\a
_diffrn_radiation_wavelength 0.71073
_diffrn_reflns_av_R_equivalents 0.0421
_diffrn_reflns_av_sigmaI/netI 0.0321
_diffrn_reflns_limit_h_max 15
_diffrn_reflns_limit_h_min -16
_diffrn_reflns_limit_k_max 14
_diffrn_reflns_limit_k_min -14
_diffrn_reflns_limit_l_max 31
_diffrn_reflns_limit_l_min -31
_diffrn_reflns_number 14292
_diffrn_reflns_theta_full 23.26
_diffrn_reflns_theta_max 23.26
_diffrn_reflns_theta_min 2.47
_diffrn_standards_decay_% <0.1
_diffrn_standards_interval_time 'every frame'
_diffrn_standards_number 200
_exptl_absorpt_coefficient_mu 0.568
_exptl_absorpt_correction_T_max 0.619
_exptl_absorpt_correction_T_min 0.147
_exptl_absorpt_correction_type semi-empirical
_exptl_crystal_colour red
_exptl_crystal_density_diffrn 1.113
_exptl_crystal_density_method 'not measured'
_exptl_crystal_description plate
_exptl_crystal_F_000 1960
_exptl_crystal_size_max 0.37
_exptl_crystal_size_mid 0.25
_exptl_crystal_size_min 0.12
_refine_diff_density_max 0.289
_refine_diff_density_min -0.315
_refine_diff_density_rms 0.060
_refine_ls_extinction_method none
_refine_ls_goodness_of_fit_ref 1.047
_refine_ls_hydrogen_treatment mixed
_refine_ls_matrix_type full
_refine_ls_number_parameters 262
_refine_ls_number_reflns 3898
_refine_ls_number_restraints 25
_refine_ls_restrained_S_all 1.102
_refine_ls_R_factor_all 0.0504
_refine_ls_R_factor_gt 0.0403
_refine_ls_shift/su_max 0.016
_refine_ls_shift/su_mean 0.002
_refine_ls_structure_factor_coef Fsqd
_refine_ls_weighting_details 'calc w=1/[\s^2^(Fo^2^)+(0.0682P)^2^+3.3228P] where P=(Fo^2^+2Fc^2^)/3'
_refine_ls_weighting_scheme calc
_refine_ls_wR_factor_gt 0.1052
_refine_ls_wR_factor_ref 0.1100
_reflns_number_gt 3183
_reflns_number_total 3898
_reflns_threshold_expression >2sigma(I)
_cod_data_source_file ic020312y_7.cif
_cod_data_source_block (10a)
_cod_original_sg_symbol_H-M ' I 2/a'
_cod_database_code 4318332
_computing_corr_abs DIFABS

loop_
_symmetry_equiv_pos_as_xyz
'x, y, z'
'-x+1/2, y, -z'
'x+1/2, y+1/2, z+1/2'
'-x+1, y+1/2, -z+1/2'
'-x, -y, -z'
'x-1/2, -y, z'
'-x+1/2, -y+1/2, -z+1/2'
'x, -y+1/2, z+1/2'

loop_
_atom_site_label
_atom_site_type_symbol
_atom_site_fract_x
_atom_site_fract_y
_atom_site_fract_z
_atom_site_U_iso_or_equiv
_atom_site_adp_type
_atom_site_occupancy
_atom_site_symmetry_multiplicity
_atom_site_calc_flag
_atom_site_refinement_flags
_atom_site_disorder_assembly
_atom_site_disorder_group
V1 V 0.16916(3) 0.08447(3) 0.365078(15) 0.02454(17) Uani 1 1 d . B .
Cl1 Cl 0.31350(5) 0.07817(5) 0.41082(3) 0.0370(2) Uani 1 1 d . . .
Cl2 Cl 0.04270(6) 0.01522(5) 0.31884(3) 0.0415(2) Uani 1 1 d . . .
N1 N 0.15538(15) 0.20732(17) 0.35342(7) 0.0263(5) Uani 1 1 d . . .
N3 N 0.16126(17) -0.11261(19) 0.40019(9) 0.0369(6) Uani 1 1 d . . .
C1 C 0.14299(19) 0.3097(2) 0.34567(9) 0.0270(6) Uani 1 1 d . . .
C2 C 0.0605(2) 0.3460(2) 0.32145(10) 0.0314(7) Uani 1 1 d . . .
C3 C 0.0520(2) 0.4489(2) 0.31351(11) 0.0383(7) Uani 1 1 d . . .
H3 H -0.0025 0.4741 0.2968 0.046 Uiso 1 1 calc R . .
C4 C 0.1211(2) 0.5152(2) 0.32930(12) 0.0431(8) Uani 1 1 d . . .
H4 H 0.1140 0.5853 0.3235 0.052 Uiso 1 1 calc R . .
C5 C 0.2001(2) 0.4793(2) 0.35345(12) 0.0437(8) Uani 1 1 d . . .
H5 H 0.2469 0.5255 0.3646 0.052 Uiso 1 1 calc R . .
C6 C 0.2136(2) 0.3774(2) 0.36202(10) 0.0338(7) Uani 1 1 d . . .
C7 C -0.0157(2) 0.2748(2) 0.30298(12) 0.0415(8) Uani 1 1 d . . .
H7 H -0.0059 0.2098 0.3203 0.050 Uiso 1 1 calc R . .
C8 C -0.1132(3) 0.3139(3) 0.3128(2) 0.0867(16) Uani 1 1 d . . .
H8A H -0.1146 0.3288 0.3463 0.130 Uiso 1 1 calc R . .
H8B H -0.1598 0.2625 0.3038 0.130 Uiso 1 1 calc R . .
H8C H -0.1269 0.3752 0.2946 0.130 Uiso 1 1 calc R . .
C9 C -0.0070(4) 0.2531(3) 0.25199(14) 0.0845(16) Uani 1 1 d . . .
H9A H -0.0564 0.2066 0.2405 0.127 Uiso 1 1 calc R . .
H9B H 0.0537 0.2226 0.2480 0.127 Uiso 1 1 calc R . .
H9C H -0.0127 0.3159 0.2341 0.127 Uiso 1 1 calc R . .
C10 C 0.3018(2) 0.3410(2) 0.38848(13) 0.0489(9) Uani 1 1 d . . .
H10 H 0.2994 0.2659 0.3898 0.059 Uiso 1 1 calc R . .
C11 C 0.3102(3) 0.3804(4) 0.43841(15) 0.0745(13) Uani 1 1 d . . .
H11A H 0.3668 0.3535 0.4550 0.112 Uiso 1 1 calc R . .
H11B H 0.2560 0.3590 0.4545 0.112 Uiso 1 1 calc R . .
H11C H 0.3133 0.4540 0.4380 0.112 Uiso 1 1 calc R . .
C12 C 0.3881(3) 0.3706(4) 0.36403(18) 0.0772(13) Uani 1 1 d . . .
H12A H 0.4438 0.3466 0.3825 0.116 Uiso 1 1 calc R . .
H12B H 0.3907 0.4440 0.3612 0.116 Uiso 1 1 calc R . .
H12C H 0.3852 0.3403 0.3327 0.116 Uiso 1 1 calc R . .
N2 N 0.09584(15) 0.09660(17) 0.43045(8) 0.0293(5) Uani 1 1 d D . .
C13 C -0.00451(19) 0.1144(3) 0.42045(11) 0.0393(7) Uani 1 1 d D . .
H13A H -0.0139 0.1738 0.4004 0.059 Uiso 1 1 calc R . .
H13B H -0.0334 0.1256 0.4499 0.059 Uiso 1 1 calc R . .
H13C H -0.0330 0.0557 0.4044 0.059 Uiso 1 1 calc R . .
C14 C 0.1322(2) 0.1837(2) 0.45871(11) 0.0389(7) Uani 1 1 d D . .
H14A H 0.1172 0.2461 0.4416 0.058 Uiso 1 1 calc R . .
H14B H 0.1998 0.1776 0.4645 0.058 Uiso 1 1 calc R . .
H14C H 0.1037 0.1848 0.4887 0.058 Uiso 1 1 calc R . .
C15 C 0.1118(2) 0.0062(2) 0.46013(11) 0.0405(7) Uani 1 1 d D . .
H15A H 0.0719 0.0100 0.4867 0.049 Uiso 1 1 calc R . .
H15B H 0.1773 0.0055 0.4732 0.049 Uiso 1 1 calc R . .
C16 C 0.0914(2) -0.0905(2) 0.43384(12) 0.0411(8) Uani 1 1 d . . .
H16A H 0.0898 -0.1466 0.4565 0.049 Uiso 1 1 calc R . .
H16B H 0.0292 -0.0858 0.4167 0.049 Uiso 1 1 calc R . .
C17 C 0.2463(2) -0.1515(3) 0.42518(13) 0.0479(8) Uani 1 1 d . . .
H17A H 0.2712 -0.1013 0.4479 0.072 Uiso 1 1 calc R . .
H17B H 0.2925 -0.1658 0.4027 0.072 Uiso 1 1 calc R . .
H17C H 0.2320 -0.2135 0.4417 0.072 Uiso 1 1 calc R . .
C18 C 0.1240(3) -0.1931(3) 0.36892(13) 0.0525(9) Uani 1 1 d . . .
H18A H 0.0671 -0.1698 0.3514 0.079 Uiso 1 1 calc R . .
H18B H 0.1101 -0.2523 0.3876 0.079 Uiso 1 1 calc R . .
H18C H 0.1702 -0.2111 0.3469 0.079 Uiso 1 1 calc R . .
N4 N 0.2514(2) 0.0531(2) 0.30651(10) 0.0559(8) Uani 1 1 d D . .
H4N H 0.3080 0.0802 0.3181 0.067 Uiso 1 1 calc R A 1
C19 C 0.2796(3) -0.0509(2) 0.30011(12) 0.0487(8) Uani 1 1 d D B .
H19A H 0.3169 -0.0738 0.3282 0.073 Uiso 1 1 calc R . .
H19B H 0.3167 -0.0554 0.2729 0.073 Uiso 1 1 calc R . .
H19C H 0.2243 -0.0933 0.2950 0.073 Uiso 1 1 calc R . .
C20A C 0.2372(5) 0.1088(4) 0.2648(2) 0.0553(17) Uani 0.55 1 d PD B 1
H20A H 0.2484 0.1802 0.2716 0.083 Uiso 0.55 1 calc PR B 1
H20B H 0.1731 0.0996 0.2516 0.083 Uiso 0.55 1 calc PR B 1
H20C H 0.2803 0.0855 0.2423 0.083 Uiso 0.55 1 calc PR B 1
C20B C 0.3034(5) 0.1290(5) 0.2862(2) 0.054(2) Uani 0.45 1 d PRD B 2
H20D H 0.2612 0.1804 0.2723 0.080 Uiso 0.45 1 calc PR B 2
H20E H 0.3392 0.0996 0.2619 0.080 Uiso 0.45 1 calc PR B 2
H20F H 0.3460 0.1598 0.3105 0.080 Uiso 0.45 1 calc PR B 2

loop_
_atom_site_aniso_label
_atom_site_aniso_U_11
_atom_site_aniso_U_22
_atom_site_aniso_U_33
_atom_site_aniso_U_23
_atom_site_aniso_U_13
_atom_site_aniso_U_12
V1 0.0273(3) 0.0238(3) 0.0226(3) 0.00182(18) 0.00230(18) -0.00106(18)
Cl1 0.0266(4) 0.0363(4) 0.0477(5) 0.0040(3) -0.0006(3) 0.0012(3)
Cl2 0.0523(5) 0.0320(4) 0.0375(4) -0.0006(3) -0.0144(3) -0.0046(3)
N1 0.0303(12) 0.0263(13) 0.0224(11) 0.0008(9) 0.0024(9) -0.0011(9)
N3 0.0352(14) 0.0352(14) 0.0394(14) 0.0009(11) -0.0035(11) -0.0024(11)
C1 0.0350(16) 0.0257(15) 0.0211(13) 0.0007(11) 0.0082(11) -0.0010(11)
C2 0.0398(17) 0.0288(15) 0.0257(14) 0.0015(12) 0.0039(12) -0.0006(12)
C3 0.0512(19) 0.0291(16) 0.0346(17) 0.0036(13) 0.0021(14) 0.0067(14)
C4 0.061(2) 0.0254(15) 0.0431(18) 0.0023(14) 0.0042(15) 0.0014(15)
C5 0.052(2) 0.0299(17) 0.049(2) -0.0028(15) 0.0039(16) -0.0083(14)
C6 0.0389(17) 0.0299(16) 0.0327(16) -0.0023(13) 0.0040(13) -0.0039(12)
C7 0.0484(19) 0.0277(16) 0.0460(19) 0.0072(14) -0.0113(15) -0.0011(13)
C8 0.043(2) 0.052(2) 0.162(5) 0.009(3) -0.014(3) 0.0036(19)
C9 0.144(5) 0.063(3) 0.041(2) 0.0003(19) -0.025(3) -0.038(3)
C10 0.046(2) 0.0316(17) 0.067(2) 0.0024(16) -0.0126(17) -0.0085(14)
C11 0.071(3) 0.090(3) 0.059(3) 0.008(2) -0.019(2) -0.026(2)
C12 0.050(2) 0.093(3) 0.089(3) -0.015(3) 0.005(2) 0.003(2)
N2 0.0278(12) 0.0338(13) 0.0263(12) 0.0041(10) 0.0017(9) -0.0008(10)
C13 0.0280(15) 0.0488(19) 0.0416(18) 0.0019(15) 0.0059(13) 0.0016(13)
C14 0.0405(17) 0.0444(18) 0.0315(16) -0.0041(14) 0.0014(13) 0.0007(14)
C15 0.0407(18) 0.0478(19) 0.0338(16) 0.0125(15) 0.0091(13) 0.0036(14)
C16 0.0371(17) 0.0389(18) 0.0482(19) 0.0150(15) 0.0085(14) -0.0043(13)
C17 0.0434(19) 0.0420(19) 0.057(2) 0.0073(16) -0.0029(16) 0.0039(14)
C18 0.066(2) 0.0348(18) 0.054(2) 0.0001(16) -0.0092(18) -0.0088(16)
N4 0.088(2) 0.0332(15) 0.0519(18) 0.0024(13) 0.0395(17) 0.0041(14)
C19 0.063(2) 0.0403(18) 0.0446(19) -0.0054(15) 0.0180(16) 0.0059(16)
C20A 0.080(5) 0.052(4) 0.036(4) 0.010(3) 0.015(3) 0.009(4)
C20B 0.070(6) 0.044(4) 0.050(5) 0.008(4) 0.030(4) -0.001(4)

loop_
_atom_type_symbol
_atom_type_description
_atom_type_scat_dispersion_real
_atom_type_scat_dispersion_imag
_atom_type_scat_source
C C 0.0033 0.0016 'International Tables Vol C Tables 4.2.6.8 and 6.1.1.4'
H H 0.0000 0.0000 'International Tables Vol C Tables 4.2.6.8 and 6.1.1.4'
N N 0.0061 0.0033 'International Tables Vol C Tables 4.2.6.8 and 6.1.1.4'
Cl Cl 0.1484 0.1585 'International Tables Vol C Tables 4.2.6.8 and 6.1.1.4'
V V 0.3005 0.5294 'International Tables Vol C Tables 4.2.6.8 and 6.1.1.4'

loop_
_geom_angle_atom_site_label_1
_geom_angle_atom_site_label_2
_geom_angle_atom_site_label_3
_geom_angle
_geom_angle_site_symmetry_1
_geom_angle_site_symmetry_3
_geom_angle_publ_flag
N1 V1 N4 95.58(10) . . ?
N1 V1 N2 92.28(9) . . ?
N4 V1 N2 171.24(10) . . ?
N1 V1 Cl2 101.20(8) . . ?
N4 V1 Cl2 86.42(10) . . ?
N2 V1 Cl2 95.87(6) . . ?
N1 V1 Cl1 103.28(8) . . ?
N4 V1 Cl1 84.82(10) . . ?
N2 V1 Cl1 89.61(6) . . ?
Cl2 V1 Cl1 154.67(3) . . ?
C1 N1 V1 177.59(19) . . ?
C17 N3 C18 107.0(3) . . ?
C17 N3 C16 109.9(3) . . ?
C18 N3 C16 107.8(3) . . ?
N1 C1 C6 119.4(3) . . ?
N1 C1 C2 120.4(2) . . ?
C6 C1 C2 120.2(3) . . ?
C3 C2 C1 118.4(3) . . ?
C3 C2 C7 120.4(3) . . ?
C1 C2 C7 121.2(2) . . ?
C4 C3 C2 121.5(3) . . ?
C4 C3 H3 119.2 . . ?
C2 C3 H3 119.2 . . ?
C5 C4 C3 119.5(3) . . ?
C5 C4 H4 120.2 . . ?
C3 C4 H4 120.2 . . ?
C4 C5 C6 121.9(3) . . ?
C4 C5 H5 119.0 . . ?
C6 C5 H5 119.0 . . ?
C5 C6 C1 118.4(3) . . ?
C5 C6 C10 120.2(3) . . ?
C1 C6 C10 121.4(3) . . ?
C9 C7 C2 110.3(3) . . ?
C9 C7 C8 112.7(4) . . ?
C2 C7 C8 111.9(3) . . ?
C9 C7 H7 107.2 . . ?
C2 C7 H7 107.2 . . ?
C8 C7 H7 107.2 . . ?
C7 C8 H8A 109.5 . . ?
C7 C8 H8B 109.5 . . ?
H8A C8 H8B 109.5 . . ?
C7 C8 H8C 109.5 . . ?
H8A C8 H8C 109.5 . . ?
H8B C8 H8C 109.5 . . ?
C7 C9 H9A 109.5 . . ?
C7 C9 H9B 109.5 . . ?
H9A C9 H9B 109.5 . . ?
C7 C9 H9C 109.5 . . ?
H9A C9 H9C 109.5 . . ?
H9B C9 H9C 109.5 . . ?
C6 C10 C11 111.4(3) . . ?
C6 C10 C12 112.0(3) . . ?
C11 C10 C12 109.5(3) . . ?
C6 C10 H10 107.9 . . ?
C11 C10 H10 107.9 . . ?
C12 C10 H10 107.9 . . ?
C10 C11 H11A 109.5 . . ?
C10 C11 H11B 109.5 . . ?
H11A C11 H11B 109.5 . . ?
C10 C11 H11C 109.5 . . ?
H11A C11 H11C 109.5 . . ?
H11B C11 H11C 109.5 . . ?
C10 C12 H12A 109.5 . . ?
C10 C12 H12B 109.5 . . ?
H12A C12 H12B 109.5 . . ?
C10 C12 H12C 109.5 . . ?
H12A C12 H12C 109.5 . . ?
H12B C12 H12C 109.5 . . ?
C13 N2 C15 110.4(2) . . ?
C13 N2 C14 106.3(2) . . ?
C15 N2 C14 106.8(2) . . ?
C13 N2 V1 111.86(17) . . ?
C15 N2 V1 111.13(17) . . ?
C14 N2 V1 110.06(17) . . ?
N2 C13 H13A 109.5 . . ?
N2 C13 H13B 109.5 . . ?
H13A C13 H13B 109.5 . . ?
N2 C13 H13C 109.5 . . ?
H13A C13 H13C 109.5 . . ?
H13B C13 H13C 109.5 . . ?
N2 C14 H14A 109.5 . . ?
N2 C14 H14B 109.5 . . ?
H14A C14 H14B 109.5 . . ?
N2 C14 H14C 109.5 . . ?
H14A C14 H14C 109.5 . . ?
H14B C14 H14C 109.5 . . ?
N2 C15 C16 113.0(2) . . ?
N2 C15 H15A 109.0 . . ?
C16 C15 H15A 109.0 . . ?
N2 C15 H15B 109.0 . . ?
C16 C15 H15B 109.0 . . ?
H15A C15 H15B 107.8 . . ?
N3 C16 C15 112.2(2) . . ?
N3 C16 H16A 109.2 . . ?
C15 C16 H16A 109.2 . . ?
N3 C16 H16B 109.2 . . ?
C15 C16 H16B 109.2 . . ?
H16A C16 H16B 107.9 . . ?
N3 C17 H17A 109.5 . . ?
N3 C17 H17B 109.5 . . ?
H17A C17 H17B 109.5 . . ?
N3 C17 H17C 109.5 . . ?
H17A C17 H17C 109.5 . . ?
H17B C17 H17C 109.5 . . ?
N3 C18 H18A 109.5 . . ?
N3 C18 H18B 109.5 . . ?
H18A C18 H18B 109.5 . . ?
N3 C18 H18C 109.5 . . ?
H18A C18 H18C 109.5 . . ?
H18B C18 H18C 109.5 . . ?
C20A N4 C20B 47.22(14) . . ?
C20A N4 C19 114.7(4) . . ?
C20B N4 C19 117.7(4) . . ?
C20A N4 V1 120.1(3) . . ?
C20B N4 V1 121.4(4) . . ?
C19 N4 V1 117.0(2) . . ?
C20A N4 H4N 99.6 . . ?
C20B N4 H4N 52.4 . . ?
C19 N4 H4N 99.6 . . ?
V1 N4 H4N 99.6 . . ?
N4 C19 H19A 109.5 . . ?
N4 C19 H19B 109.5 . . ?
H19A C19 H19B 109.5 . . ?
N4 C19 H19C 109.5 . . ?
H19A C19 H19C 109.5 . . ?
H19B C19 H19C 109.5 . . ?
N4 C20A H20A 109.5 . . ?
N4 C20A H20B 109.5 . . ?
N4 C20A H20C 109.5 . . ?
N4 C20B H20D 109.5 . . ?
N4 C20B H20E 109.5 . . ?
H20D C20B H20E 109.5 . . ?
N4 C20B H20F 109.5 . . ?
H20D C20B H20F 109.5 . . ?
H20E C20B H20F 109.5 . . ?

loop_
_geom_bond_atom_site_label_1
_geom_bond_atom_site_label_2
_geom_bond_distance
_geom_bond_site_symmetry_2
_geom_bond_publ_flag
V1 N1 1.676(2) . ?
V1 N4 2.167(3) . ?
V1 N2 2.224(2) . ?
V1 Cl2 2.3573(11) . ?
V1 Cl1 2.3748(11) . ?
N1 C1 1.389(4) . ?
N3 C17 1.466(4) . ?
N3 C18 1.470(4) . ?
N3 C16 1.476(4) . ?
C1 C6 1.411(4) . ?
C1 C2 1.415(4) . ?
C2 C3 1.391(4) . ?
C2 C7 1.516(4) . ?
C3 C4 1.381(5) . ?
C3 H3 0.9500 . ?
C4 C5 1.372(5) . ?
C4 H4 0.9500 . ?
C5 C6 1.388(5) . ?
C5 H5 0.9500 . ?
C6 C10 1.510(5) . ?
C7 C9 1.501(6) . ?
C7 C8 1.545(6) . ?
C7 H7 1.0000 . ?
C8 H8A 0.9800 . ?
C8 H8B 0.9800 . ?
C8 H8C 0.9800 . ?
C9 H9A 0.9800 . ?
C9 H9B 0.9800 . ?
C9 H9C 0.9800 . ?
C10 C11 1.517(6) . ?
C10 C12 1.526(6) . ?
C10 H10 1.0000 . ?
C11 H11A 0.9800 . ?
C11 H11B 0.9800 . ?
C11 H11C 0.9800 . ?
C12 H12A 0.9800 . ?
C12 H12B 0.9800 . ?
C12 H12C 0.9800 . ?
N2 C13 1.474(3) . ?
N2 C15 1.480(3) . ?
N2 C14 1.485(3) . ?
C13 H13A 0.9800 . ?
C13 H13B 0.9800 . ?
C13 H13C 0.9800 . ?
C14 H14A 0.9800 . ?
C14 H14B 0.9800 . ?
C14 H14C 0.9800 . ?
C15 C16 1.507(5) . ?
C15 H15A 0.9900 . ?
C15 H15B 0.9900 . ?
C16 H16A 0.9900 . ?
C16 H16B 0.9900 . ?
C17 H17A 0.9800 . ?
C17 H17B 0.9800 . ?
C17 H17C 0.9800 . ?
C18 H18A 0.9800 . ?
C18 H18B 0.9800 . ?
C18 H18C 0.9800 . ?
N4 C20A 1.405(5) . ?
N4 C20B 1.408(5) . ?
N4 C19 1.457(4) . ?
N4 H4N 0.9300 . ?
C19 H19A 0.9800 . ?
C19 H19B 0.9800 . ?
C19 H19C 0.9800 . ?
C20A H20A 0.9800 . ?
C20A H20B 0.9800 . ?
C20A H20C 0.9800 . ?
C20B H20D 0.9800 . ?
C20B H20E 0.9800 . ?
C20B H20F 0.9800 . ?
